data_4081955
loop_
_publ_author_name
'Alzamly, Ahmed'
'Gambarotta, Sandro'
'Korobkov, Ilia'

_publ_section_title
;
 Synthesis, Structures, and Ethylene Oligomerization Activity of
 Bis(phosphanylamine)pyridine Chromium/Aluminate Complexes
;
_journal_issue 23
_journal_name_full Organometallics
_journal_page_first 7107
_journal_paper_doi 10.1021/om4008289
_journal_volume 32
_journal_year 2013
_chemical_formula_sum 'C77 H86 Al4 Cl8 Cr2 N6 P4'
_chemical_formula_weight 1714.91
_chemical_name_systematic
; 
 ? 
;
_space_group_crystal_system triclinic
_space_group_IT_number 2
_space_group_name_Hall '-P 1'
_space_group_name_H-M_alt 'P -1'
_symmetry_space_group_name_Hall '-P 1'
_symmetry_space_group_name_H-M 'P -1'
_atom_sites_solution_hydrogens geom
_audit_creation_method SHELXL-2013
_cell_angle_alpha 99.206(2)
_cell_angle_beta 99.641(2)
_cell_angle_gamma 117.8560(10)
_cell_formula_units_Z 2
_cell_length_a 16.1105(5)
_cell_length_b 16.6010(5)
_cell_length_c 21.1062(7)
_cell_measurement_reflns_used 9919
_cell_measurement_temperature 200(2)
_cell_measurement_theta_max 26.70
_cell_measurement_theta_min 2.49
_cell_volume 4732.9(3)
_computing_cell_refinement 'APEX II, Bruker (2009)'
_computing_data_collection 'APEX II, Bruker (2009)'
_computing_data_reduction 'XPREP, Bruker (2009)'
_computing_molecular_graphics 'SHELXTL, Bruker (2004)'
_computing_publication_material 'SHELXTL, Bruker (2004)'
_computing_structure_refinement 'SHELXL-2013 (Sheldrick, 2013)'
_computing_structure_solution 'SHELXS-03 (Sheldrick, 2003)'
_diffrn_ambient_temperature 200(2)
_diffrn_measured_fraction_theta_full 0.802
_diffrn_measured_fraction_theta_max 0.982
_diffrn_measurement_device_type 'Bruker APEX-II CCD'
_diffrn_measurement_method '\f and \w scans'
_diffrn_radiation_type MoK\a
_diffrn_radiation_wavelength 0.71073
_diffrn_reflns_av_R_equivalents 0.0237
_diffrn_reflns_av_unetI/netI 0.0339
_diffrn_reflns_Laue_measured_fraction_full 0.802
_diffrn_reflns_Laue_measured_fraction_max 0.982
_diffrn_reflns_limit_h_max 17
_diffrn_reflns_limit_h_min -17
_diffrn_reflns_limit_k_max 18
_diffrn_reflns_limit_k_min -18
_diffrn_reflns_limit_l_max 21
_diffrn_reflns_limit_l_min -23
_diffrn_reflns_number 28581
_diffrn_reflns_point_group_measured_fraction_full 0.802
_diffrn_reflns_point_group_measured_fraction_max 0.982
_diffrn_reflns_theta_full 25.000
_diffrn_reflns_theta_max 23.256
_diffrn_reflns_theta_min 1.764
_exptl_absorpt_coefficient_mu 0.600
_exptl_absorpt_correction_T_max 0.931
_exptl_absorpt_correction_T_min 0.895
_exptl_absorpt_correction_type multi-scan
_exptl_absorpt_process_details 'SADABS, Bruker (2003)'
_exptl_crystal_colour blue
_exptl_crystal_density_diffrn 1.203
_exptl_crystal_density_meas ?
_exptl_crystal_description block
_exptl_crystal_F_000 1772
_exptl_crystal_size_max 0.190
_exptl_crystal_size_mid 0.170
_exptl_crystal_size_min 0.120
_refine_diff_density_max 1.277
_refine_diff_density_min -0.800
_refine_diff_density_rms 0.111
_refine_ls_extinction_method none
_refine_ls_goodness_of_fit_ref 1.057
_refine_ls_hydrogen_treatment constr
_refine_ls_matrix_type full
_refine_ls_number_parameters 867
_refine_ls_number_reflns 13362
_refine_ls_number_restraints 126
_refine_ls_restrained_S_all 1.065
_refine_ls_R_factor_all 0.0988
_refine_ls_R_factor_gt 0.0777
_refine_ls_shift/su_max 0.001
_refine_ls_shift/su_mean 0.000
_refine_ls_structure_factor_coef Fsqd
_refine_ls_weighting_details 'w=1/[\s^2^(Fo^2^)+(0.1625P)^2^+4.7445P] where P=(Fo^2^+2Fc^2^)/3'
_refine_ls_weighting_scheme calc
_refine_ls_wR_factor_gt 0.2234
_refine_ls_wR_factor_ref 0.2472
_reflns_Friedel_coverage 0.000
_reflns_number_gt 10001
_reflns_number_total 13362
_reflns_threshold_expression 'I > 2\s(I)'
_cod_data_source_file om4008289_si_002.cif
_cod_data_source_block sg239
_cod_depositor_comments
;
The following automatic conversions were performed:

'_exptl_crystal_density_meas' value 'n/a' was changed to '?' - the
value is perceived as not measured.

Automatic conversion script
Id: cif_fix_values 3008 2015-01-20 13:52:24Z robertas 
;
_cod_database_code 4081955
_shelx_space_group_comment
; 
The symmetry employed for this shelxl refinement is uniquely defined 
by the following loop, which should always be used as a source of 
symmetry information in preference to the above space-group names. 
They are only intended as comments. 
;
_shelx_estimated_absorpt_t_min 0.895
_shelx_estimated_absorpt_t_max 0.931
_shelxl_version_number 2013-3

loop_
_space_group_symop_operation_xyz
'x, y, z'
'-x, -y, -z'

loop_
_atom_site_label
_atom_site_type_symbol
_atom_site_fract_x
_atom_site_fract_y
_atom_site_fract_z
_atom_site_U_iso_or_equiv
_atom_site_adp_type
_atom_site_occupancy
_atom_site_site_symmetry_order
_atom_site_calc_flag
_atom_site_refinement_flags_posn
_atom_site_refinement_flags_adp
_atom_site_refinement_flags_occupancy
_atom_site_disorder_assembly
_atom_site_disorder_group
Cr1 Cr 0.73566(3) 0.43741(3) 0.57131(2) 0.04249(12) Uani 1 1 d . . . . .
Cr2 Cr 0.28854(3) 0.58453(3) 0.05348(2) 0.05375(14) Uani 1 1 d . . . . .
Al1 Al 0.94409(7) 0.43125(8) 0.59200(7) 0.0765(4) Uani 1 1 d . . . . .
Al2 Al 0.42986(6) 0.18332(5) 0.38685(5) 0.0502(3) Uani 1 1 d . . . . .
Al3 Al 0.15652(10) 0.60848(12) 0.15405(7) 0.1151(5) Uani 1 1 d D . . . .
Al4 Al 0.63915(8) 0.84817(6) 0.08950(6) 0.0707(4) Uani 1 1 d D . . . .
Cl1 Cl 0.88137(5) 0.48771(6) 0.52086(4) 0.0674(3) Uani 1 1 d . . . . .
Cl2 Cl 0.82701(6) 0.40076(6) 0.65001(4) 0.0665(3) Uani 1 1 d . . . . .
Cl3 Cl 0.30007(5) 0.19213(5) 0.39738(4) 0.0615(2) Uani 1 1 d . . . . .
Cl4 Cl 0.44924(7) 0.20023(6) 0.29052(4) 0.0777(3) Uani 1 1 d . . . . .
Cl5 Cl 0.30003(7) 0.62016(6) 0.17768(4) 0.0869(3) Uani 1 1 d . . . . .
Cl6 Cl 0.14658(6) 0.59801(7) 0.04155(5) 0.0938(3) Uani 1 1 d . . . . .
Cl7 Cl 0.71167(7) 0.80485(6) 0.02273(5) 0.0791(3) Uani 1 1 d . . . . .
Cl8 Cl 0.71523(9) 0.88230(8) 0.19243(7) 0.1077(5) Uani 1 1 d . . . . .
P1 P 0.78059(5) 0.59527(5) 0.63491(4) 0.0428(2) Uani 1 1 d . . . . .
P2 P 0.61201(5) 0.27755(4) 0.51081(4) 0.0427(2) Uani 1 1 d . . . . .
P3 P 0.20929(5) 0.41461(5) 0.00332(4) 0.0535(2) Uani 1 1 d . . . . .
P4 P 0.40843(6) 0.73598(5) 0.04458(4) 0.0554(2) Uani 1 1 d . . . . .
N1 N 0.63807(13) 0.45842(13) 0.50885(10) 0.0375(6) Uani 1 1 d . . . . .
N2 N 0.72716(15) 0.61839(14) 0.56997(11) 0.0445(7) Uani 1 1 d . . . . .
H2 H 0.7459 0.6778 0.5712 0.053 Uiso 1 1 calc R U . . .
N3 N 0.53971(15) 0.29321(13) 0.45268(11) 0.0421(6) Uani 1 1 d . . . . .
N4 N 0.41057(15) 0.57102(13) 0.05863(11) 0.0447(6) Uani 1 1 d . . . . .
N5 N 0.30958(16) 0.40712(15) 0.02959(12) 0.0514(7) Uani 1 1 d . . . . .
H5 H 0.3023 0.3507 0.0271 0.062 Uiso 1 1 calc R U . . .
N6 N 0.51368(17) 0.73709(14) 0.07285(12) 0.0538(7) Uani 1 1 d . . . . .
C1 C 0.65512(17) 0.54785(16) 0.51492(12) 0.0389(7) Uani 1 1 d . . . . .
C2 C 0.60408(18) 0.57103(17) 0.46823(13) 0.0420(7) Uani 1 1 d . . . . .
H2A H 0.6189 0.6345 0.4729 0.050 Uiso 1 1 calc R U . . .
C3 C 0.53109(18) 0.49786(18) 0.41491(13) 0.0447(8) Uani 1 1 d . . . . .
H3A H 0.4955 0.5113 0.3818 0.054 Uiso 1 1 calc R U . . .
C4 C 0.50925(17) 0.40638(17) 0.40913(13) 0.0413(8) Uani 1 1 d . . . . .
H4A H 0.4579 0.3568 0.3726 0.050 Uiso 1 1 calc R U . . .
C5 C 0.56225(17) 0.38570(17) 0.45679(13) 0.0393(7) Uani 1 1 d . . . . .
C6 C 0.72523(19) 0.60451(19) 0.70157(14) 0.0472(8) Uani 1 1 d . . . . .
C7 C 0.7317(2) 0.6904(2) 0.73096(15) 0.0566(9) Uani 1 1 d . . . . .
H7A H 0.7713 0.7462 0.7192 0.068 Uiso 1 1 calc R U . . .
C8 C 0.6810(2) 0.6935(2) 0.77637(16) 0.0696(10) Uani 1 1 d . . . . .
H8A H 0.6851 0.7513 0.7961 0.084 Uiso 1 1 calc R U . . .
C9 C 0.6238(2) 0.6118(3) 0.79346(17) 0.0790(11) Uani 1 1 d . . . . .
H9A H 0.5876 0.6141 0.8242 0.095 Uiso 1 1 calc R U . . .
C10 C 0.6179(2) 0.5271(2) 0.76693(18) 0.0757(12) Uani 1 1 d . . . . .
H10A H 0.5803 0.4724 0.7805 0.091 Uiso 1 1 calc R U . . .
C11 C 0.6682(2) 0.5234(2) 0.71966(16) 0.0592(10) Uani 1 1 d . . . . .
H11A H 0.6634 0.4653 0.6999 0.071 Uiso 1 1 calc R U . . .
C12 C 0.90383(19) 0.69535(19) 0.66338(16) 0.0521(9) Uani 1 1 d . . . . .
C13 C 0.9541(2) 0.7238(3) 0.73072(19) 0.0790(14) Uani 1 1 d . . . . .
H13A H 0.9227 0.6944 0.7617 0.095 Uiso 1 1 calc R U . . .
C14 C 1.0529(3) 0.7974(4) 0.7519(2) 0.1083(19) Uani 1 1 d . . . . .
H14A H 1.0888 0.8173 0.7975 0.130 Uiso 1 1 calc R U . . .
C15 C 1.0972(3) 0.8402(3) 0.7073(2) 0.0983(17) Uani 1 1 d . . . . .
H15A H 1.1628 0.8915 0.7223 0.118 Uiso 1 1 calc R U . . .
C16 C 1.0475(3) 0.8094(3) 0.6407(3) 0.0937(16) Uani 1 1 d . . . . .
H16A H 1.0799 0.8374 0.6097 0.112 Uiso 1 1 calc R U . . .
C17 C 0.9501(2) 0.7377(2) 0.61854(19) 0.0692(12) Uani 1 1 d . . . . .
H17A H 0.9154 0.7178 0.5727 0.083 Uiso 1 1 calc R U . . .
C18 C 0.5434(2) 0.22633(18) 0.56775(15) 0.0504(9) Uani 1 1 d . . . . .
C19 C 0.4551(2) 0.2196(2) 0.56587(17) 0.0633(10) Uani 1 1 d . . . . .
H19A H 0.4228 0.2311 0.5295 0.076 Uiso 1 1 calc R U . . .
C20 C 0.4124(3) 0.1958(3) 0.61778(18) 0.0810(12) Uani 1 1 d . . . . .
H20A H 0.3517 0.1925 0.6167 0.097 Uiso 1 1 calc R U . . .
C21 C 0.4558(3) 0.1776(3) 0.66863(19) 0.0869(15) Uani 1 1 d . . . . .
H21A H 0.4252 0.1609 0.7030 0.104 Uiso 1 1 calc R U . . .
C22 C 0.5445(3) 0.1828(3) 0.67199(18) 0.0823(15) Uani 1 1 d . . . . .
H22A H 0.5742 0.1688 0.7081 0.099 Uiso 1 1 calc R U . . .
C23 C 0.5896(3) 0.2084(2) 0.62263(16) 0.0659(11) Uani 1 1 d . . . . .
H23A H 0.6516 0.2139 0.6254 0.079 Uiso 1 1 calc R U . . .
C24 C 0.63845(18) 0.19442(17) 0.46577(15) 0.0469(8) Uani 1 1 d . . . . .
C25 C 0.6291(2) 0.11366(19) 0.48395(18) 0.0601(10) Uani 1 1 d . . . . .
H25A H 0.6044 0.0981 0.5208 0.072 Uiso 1 1 calc R U . . .
C26 C 0.6557(2) 0.0569(2) 0.4484(2) 0.0761(12) Uani 1 1 d . . . . .
H26A H 0.6513 0.0034 0.4618 0.091 Uiso 1 1 calc R U . . .
C27 C 0.6883(2) 0.0768(2) 0.3941(2) 0.0809(12) Uani 1 1 d . . . . .
H27A H 0.7048 0.0361 0.3694 0.097 Uiso 1 1 calc R U . . .
C28 C 0.6978(2) 0.1565(2) 0.3745(2) 0.0775(12) Uani 1 1 d . . . . .
H28A H 0.7208 0.1700 0.3367 0.093 Uiso 1 1 calc R U . . .
C29 C 0.6735(2) 0.2152(2) 0.41064(18) 0.0617(10) Uani 1 1 d . . . . .
H29A H 0.6807 0.2700 0.3980 0.074 Uiso 1 1 calc R U . . .
C30 C 1.0663(3) 0.5261(4) 0.6563(3) 0.133(2) Uani 1 1 d . . . . .
H30A H 1.0574 0.5188 0.7008 0.159 Uiso 1 1 calc R U . . .
H30B H 1.1147 0.5073 0.6491 0.159 Uiso 1 1 calc R U . . .
C31 C 1.1102(5) 0.6198(4) 0.6621(4) 0.170(3) Uani 1 1 d . . . . .
H31A H 1.1707 0.6533 0.6988 0.255 Uiso 1 1 calc R U . . .
H31B H 1.0663 0.6428 0.6715 0.255 Uiso 1 1 calc R U . . .
H31C H 1.1256 0.6316 0.6204 0.255 Uiso 1 1 calc R U . . .
C32 C 0.9217(3) 0.3090(3) 0.5459(3) 0.1010(16) Uani 1 1 d . . . . .
H32A H 0.8591 0.2763 0.5102 0.121 Uiso 1 1 calc R U . . .
H32B H 0.9743 0.3194 0.5241 0.121 Uiso 1 1 calc R U . . .
C33 C 0.9180(4) 0.2443(4) 0.5900(3) 0.140(2) Uani 1 1 d . . . . .
H33A H 0.9069 0.1847 0.5629 0.210 Uiso 1 1 calc R U . . .
H33B H 0.8645 0.2314 0.6106 0.210 Uiso 1 1 calc R U . . .
H33C H 0.9800 0.2752 0.6250 0.210 Uiso 1 1 calc R U . . .
C34 C 0.4052(2) 0.0587(2) 0.3959(2) 0.0689(11) Uani 1 1 d . . . . .
H34A H 0.4551 0.0469 0.3819 0.083 Uiso 1 1 calc R U . . .
H34B H 0.4125 0.0594 0.4436 0.083 Uiso 1 1 calc R U . . .
C35 C 0.3057(3) -0.0208(3) 0.3554(3) 0.112(2) Uani 1 1 d . . . . .
H35A H 0.2975 -0.0809 0.3622 0.168 Uiso 1 1 calc R U . . .
H35B H 0.2987 -0.0233 0.3080 0.168 Uiso 1 1 calc R U . . .
H35C H 0.2558 -0.0103 0.3695 0.168 Uiso 1 1 calc R U . . .
C36 C 0.4014(2) 0.48431(17) 0.05455(13) 0.0465(8) Uani 1 1 d . . . . .
C37 C 0.48249(18) 0.47392(17) 0.07409(13) 0.0447(7) Uani 1 1 d . . . . .
H37A H 0.4751 0.4129 0.0696 0.054 Uiso 1 1 calc R U . . .
C38 C 0.57164(19) 0.55314(18) 0.09953(14) 0.0485(8) Uani 1 1 d . . . . .
H38A H 0.6268 0.5479 0.1166 0.058 Uiso 1 1 calc R U . . .
C39 C 0.5836(2) 0.64150(18) 0.10105(14) 0.0511(8) Uani 1 1 d . . . . .
H39A H 0.6468 0.6965 0.1180 0.061 Uiso 1 1 calc R U . . .
C40 C 0.5039(2) 0.64938(17) 0.07797(14) 0.0480(8) Uani 1 1 d . . . . .
C41 C 0.1730(2) 0.3783(2) -0.08701(15) 0.0581(9) Uani 1 1 d . . . . .
C42 C 0.1865(2) 0.4474(2) -0.12070(17) 0.0725(11) Uani 1 1 d . . . . .
H42A H 0.2107 0.5109 -0.0962 0.087 Uiso 1 1 calc R U . . .
C43 C 0.1647(3) 0.4238(3) -0.1897(2) 0.0900(14) Uani 1 1 d . . . . .
H43A H 0.1755 0.4711 -0.2126 0.108 Uiso 1 1 calc R U . . .
C44 C 0.1282(3) 0.3335(3) -0.2240(2) 0.1046(16) Uani 1 1 d . . . . .
H44A H 0.1119 0.3175 -0.2714 0.125 Uiso 1 1 calc R U . . .
C45 C 0.1138(3) 0.2632(3) -0.1922(2) 0.0979(16) Uani 1 1 d . . . . .
H45A H 0.0888 0.2000 -0.2176 0.118 Uiso 1 1 calc R U . . .
C46 C 0.1361(3) 0.2856(3) -0.12277(19) 0.0807(13) Uani 1 1 d . . . . .
H46A H 0.1263 0.2380 -0.1003 0.097 Uiso 1 1 calc R U . . .
C47 C 0.1153(2) 0.3216(2) 0.02740(15) 0.0584(10) Uani 1 1 d . . . . .
C48 C 0.0179(2) 0.2922(3) -0.00173(19) 0.0780(12) Uani 1 1 d . . . . .
H48A H 0.0013 0.3183 -0.0353 0.094 Uiso 1 1 calc R U . . .
C49 C -0.0536(3) 0.2251(3) 0.0189(2) 0.0927(16) Uani 1 1 d . . . . .
H49A H -0.1200 0.2064 0.0006 0.111 Uiso 1 1 calc R U . . .
C50 C -0.0307(3) 0.1844(3) 0.0656(2) 0.0937(16) Uani 1 1 d . . . . .
H50A H -0.0813 0.1361 0.0779 0.112 Uiso 1 1 calc R U . . .
C51 C 0.0646(3) 0.2133(3) 0.09440(19) 0.0861(15) Uani 1 1 d . . . . .
H51A H 0.0803 0.1862 0.1275 0.103 Uiso 1 1 calc R U . . .
C52 C 0.1375(3) 0.2814(2) 0.07553(17) 0.0718(12) Uani 1 1 d . . . . .
H52A H 0.2038 0.3013 0.0956 0.086 Uiso 1 1 calc R U . . .
C53 C 0.3942(2) 0.73970(18) -0.04258(15) 0.0590(9) Uani 1 1 d . . . . .
C54 C 0.4648(3) 0.7474(2) -0.07522(16) 0.0684(11) Uani 1 1 d . . . . .
H54A H 0.5245 0.7546 -0.0514 0.082 Uiso 1 1 calc R U . . .
C55 C 0.4480(3) 0.7446(3) -0.14281(19) 0.0899(15) Uani 1 1 d . . . . .
H55A H 0.4970 0.7515 -0.1646 0.108 Uiso 1 1 calc R U . . .
C56 C 0.3614(3) 0.7319(3) -0.17776(19) 0.0932(15) Uani 1 1 d . . . . .
H56A H 0.3501 0.7298 -0.2238 0.112 Uiso 1 1 calc R U . . .
C57 C 0.2887(3) 0.7219(3) -0.1450(2) 0.1033(15) Uani 1 1 d . . . . .
H57A H 0.2284 0.7135 -0.1687 0.124 Uiso 1 1 calc R U . . .
C58 C 0.3065(3) 0.7244(2) -0.07866(18) 0.0796(12) Uani 1 1 d . . . . .
H58A H 0.2568 0.7153 -0.0571 0.096 Uiso 1 1 calc R U . . .
C59 C 0.4278(2) 0.84705(19) 0.09283(16) 0.0617(9) Uani 1 1 d . . . . .
C60 C 0.4636(3) 0.8706(2) 0.16131(17) 0.0691(11) Uani 1 1 d . . . . .
H60A H 0.4799 0.8305 0.1812 0.083 Uiso 1 1 calc R U . . .
C61 C 0.4759(3) 0.9523(2) 0.20110(19) 0.0843(13) Uani 1 1 d . . . . .
H61A H 0.5005 0.9686 0.2483 0.101 Uiso 1 1 calc R U . . .
C62 C 0.4523(3) 1.0090(2) 0.1721(2) 0.1012(14) Uani 1 1 d . . . . .
H62A H 0.4595 1.0645 0.1993 0.121 Uiso 1 1 calc R U . . .
C63 C 0.4187(3) 0.9872(2) 0.1048(2) 0.1080(15) Uani 1 1 d . . . . .
H63A H 0.4037 1.0283 0.0854 0.130 Uiso 1 1 calc R U . . .
C64 C 0.4061(3) 0.9072(2) 0.0646(2) 0.0908(12) Uani 1 1 d . . . . .
H64A H 0.3826 0.8927 0.0174 0.109 Uiso 1 1 calc R U . . .
C65 C 0.0722(5) 0.4581(5) 0.1593(5) 0.1077(10) Uani 0.5 1 d D U P A 1
H65A H 0.0657 0.4102 0.1212 0.129 Uiso 0.5 1 calc R U P A 1
H65B H 0.0931 0.4478 0.2026 0.129 Uiso 0.5 1 calc R U P A 1
C66 C -0.0103(5) 0.4735(5) 0.1525(5) 0.1077(10) Uani 0.5 1 d D U P A 1
H66A H -0.0684 0.4161 0.1533 0.162 Uiso 0.5 1 calc R U P A 1
H66B H -0.0229 0.4883 0.1101 0.162 Uiso 0.5 1 calc R U P A 1
H66C H 0.0047 0.5264 0.1896 0.162 Uiso 0.5 1 calc R U P A 1
C65' C 0.0857(6) 0.4804(5) 0.1743(5) 0.1077(10) Uani 0.5 1 d D U P A 2
H65C H 0.1148 0.4432 0.1576 0.129 Uiso 0.5 1 calc R U P A 2
H65D H 0.1031 0.4930 0.2235 0.129 Uiso 0.5 1 calc R U P A 2
C66' C -0.0207(5) 0.4180(6) 0.1497(5) 0.1077(10) Uani 0.5 1 d D U P A 2
H66D H -0.0389 0.3563 0.1580 0.162 Uiso 0.5 1 calc R U P A 2
H66E H -0.0419 0.4096 0.1016 0.162 Uiso 0.5 1 calc R U P A 2
H66F H -0.0524 0.4465 0.1730 0.162 Uiso 0.5 1 calc R U P A 2
C67 C 0.2033(6) 0.7504(4) 0.2039(5) 0.1077(10) Uani 0.5 1 d D U P A 1
H67A H 0.2118 0.7551 0.2522 0.129 Uiso 0.5 1 calc R U P A 1
H67B H 0.2687 0.7913 0.1985 0.129 Uiso 0.5 1 calc R U P A 1
C68 C 0.1430(5) 0.7904(5) 0.1845(5) 0.1077(10) Uani 0.5 1 d D U P A 1
H68A H 0.1792 0.8587 0.2060 0.162 Uiso 0.5 1 calc R U P A 1
H68B H 0.0831 0.7603 0.1985 0.162 Uiso 0.5 1 calc R U P A 1
H68C H 0.1261 0.7793 0.1358 0.162 Uiso 0.5 1 calc R U P A 1
C67' C 0.1361(6) 0.7073(4) 0.1928(5) 0.1077(10) Uani 0.5 1 d D U P A 2
H67C H 0.0669 0.6893 0.1759 0.129 Uiso 0.5 1 calc R U P A 2
H67D H 0.1530 0.7204 0.2420 0.129 Uiso 0.5 1 calc R U P A 2
C68' C 0.2011(7) 0.7921(5) 0.1728(5) 0.1077(10) Uani 0.5 1 d D U P A 2
H68D H 0.2008 0.8475 0.1970 0.162 Uiso 0.5 1 calc R U P A 2
H68E H 0.1774 0.7815 0.1246 0.162 Uiso 0.5 1 calc R U P A 2
H68F H 0.2678 0.8032 0.1837 0.162 Uiso 0.5 1 calc R U P A 2
C69 C 0.6464(7) 0.9585(4) 0.0609(5) 0.1077(10) Uani 0.5 1 d D U P B 1
H69A H 0.6818 0.9679 0.0262 0.129 Uiso 0.5 1 calc R U P B 1
H69B H 0.5789 0.9421 0.0394 0.129 Uiso 0.5 1 calc R U P B 1
C70 C 0.6934(7) 1.0500(5) 0.1126(5) 0.1077(10) Uani 0.5 1 d D U P B 1
H70A H 0.6716 1.0912 0.0967 0.162 Uiso 0.5 1 calc R U P B 1
H70B H 0.7645 1.0806 0.1216 0.162 Uiso 0.5 1 calc R U P B 1
H70C H 0.6751 1.0389 0.1537 0.162 Uiso 0.5 1 calc R U P B 1
C69' C 0.6316(6) 0.9581(5) 0.0700(5) 0.1077(10) Uani 0.5 1 d D U P B 2
H69C H 0.5852 0.9385 0.0257 0.129 Uiso 0.5 1 calc R U P B 2
H69D H 0.6089 0.9842 0.1042 0.129 Uiso 0.5 1 calc R U P B 2
C70' C 0.7324(6) 1.0311(5) 0.0707(5) 0.1077(10) Uani 0.5 1 d D U P B 2
H70D H 0.7295 1.0814 0.0534 0.162 Uiso 0.5 1 calc R U P B 2
H70E H 0.7587 1.0013 0.0426 0.162 Uiso 0.5 1 calc R U P B 2
H70F H 0.7749 1.0583 0.1166 0.162 Uiso 0.5 1 calc R U P B 2
C71 C 0.7094(3) 0.5491(3) 0.3321(2) 0.081(2) Uiso 0.5 1 d G . P . .
C72 C 0.7872(3) 0.6133(3) 0.3874(2) 0.079(2) Uiso 0.5 1 d G . P . .
H72A H 0.8176 0.5913 0.4171 0.095 Uiso 0.5 1 calc R U P . .
C73 C 0.8204(4) 0.7096(3) 0.3993(3) 0.099(3) Uiso 0.5 1 d G . P . .
H73A H 0.8736 0.7534 0.4371 0.119 Uiso 0.5 1 calc R U P . .
C74 C 0.7759(5) 0.7417(3) 0.3559(4) 0.126(4) Uiso 0.5 1 d G . P . .
H74A H 0.7986 0.8075 0.3640 0.151 Uiso 0.5 1 calc R U P . .
C75 C 0.6981(5) 0.6775(4) 0.3006(4) 0.126(4) Uiso 0.5 1 d G . P . .
H75A H 0.6677 0.6995 0.2709 0.151 Uiso 0.5 1 calc R U P . .
C76 C 0.6649(4) 0.5812(4) 0.2887(3) 0.087(2) Uiso 0.5 1 d G . P . .
H76A H 0.6117 0.5374 0.2509 0.105 Uiso 0.5 1 calc R U P . .
C77 C 0.6831(8) 0.4690(7) 0.3204(6) 0.127(4) Uiso 0.5 1 d . . P . .
H77A H 0.7211 0.4576 0.3555 0.191 Uiso 0.5 1 calc R U P . .
H77B H 0.6921 0.4482 0.2772 0.191 Uiso 0.5 1 calc R U P . .
H77C H 0.6137 0.4333 0.3185 0.191 Uiso 0.5 1 calc R U P . .
C78 C 0.1403(2) 0.0205(2) 0.13793(19) 0.077(2) Uiso 0.5 1 d G . P . .
C79 C 0.1546(3) 0.0491(3) 0.20636(19) 0.0523(15) Uiso 0.5 1 d G . P . .
H79A H 0.2177 0.0760 0.2362 0.063 Uiso 0.5 1 calc R U P . .
C80 C 0.0764(5) 0.0385(5) 0.2311(3) 0.126(4) Uiso 0.5 1 d G . P . .
H80A H 0.0862 0.0581 0.2779 0.152 Uiso 0.5 1 calc R U P . .
C81 C -0.0160(4) -0.0007(5) 0.1875(4) 0.155(5) Uiso 0.5 1 d G . P . .
H81A H -0.0694 -0.0080 0.2044 0.186 Uiso 0.5 1 calc R U P . .
C82 C -0.0303(3) -0.0294(5) 0.1190(3) 0.101(3) Uiso 0.5 1 d G . P . .
H82A H -0.0934 -0.0562 0.0892 0.121 Uiso 0.5 1 calc R U P . .
C83 C 0.0479(3) -0.0188(3) 0.0943(2) 0.081(2) Uiso 0.5 1 d G . P . .
H83A H 0.0381 -0.0383 0.0475 0.098 Uiso 0.5 1 calc R U P . .
C84 C 0.2199(8) 0.0334(8) 0.1174(6) 0.126(4) Uiso 0.5 1 d . . P . .
H84A H 0.2768 0.0614 0.1564 0.190 Uiso 0.5 1 calc R U P . .
H84B H 0.2322 0.0760 0.0885 0.190 Uiso 0.5 1 calc R U P . .
H84C H 0.2082 -0.0278 0.0926 0.190 Uiso 0.5 1 calc R U P . .

loop_
_atom_site_aniso_label
_atom_site_aniso_U_11
_atom_site_aniso_U_22
_atom_site_aniso_U_33
_atom_site_aniso_U_23
_atom_site_aniso_U_13
_atom_site_aniso_U_12
Cr1 0.04301(18) 0.03903(17) 0.0404(2) 0.00380(16) 0.00230(16) 0.02212(12)
Cr2 0.0664(2) 0.06116(19) 0.0453(2) 0.00675(18) 0.00874(18) 0.04593(13)
Al1 0.0539(4) 0.0800(5) 0.0944(8) 0.0159(5) 0.0077(5) 0.0396(3)
Al2 0.0554(4) 0.0417(3) 0.0463(5) 0.0012(3) 0.0059(3) 0.0250(3)
Al3 0.1117(6) 0.1702(10) 0.0715(7) 0.0022(7) 0.0363(5) 0.0838(5)
Al4 0.0896(6) 0.0418(4) 0.0612(6) 0.0021(4) -0.0008(5) 0.0289(3)
Cl1 0.0617(3) 0.0779(4) 0.0743(5) 0.0255(3) 0.0283(3) 0.0400(3)
Cl2 0.0639(3) 0.0782(4) 0.0593(4) 0.0198(3) 0.0021(3) 0.0420(2)
Cl3 0.0600(3) 0.0473(3) 0.0689(5) 0.0040(3) 0.0098(3) 0.0271(2)
Cl4 0.1081(5) 0.0832(4) 0.0479(4) 0.0038(4) 0.0140(4) 0.0599(3)
Cl5 0.1334(5) 0.1142(4) 0.0501(4) 0.0248(4) 0.0248(4) 0.0910(3)
Cl6 0.0964(4) 0.1523(5) 0.0675(5) 0.0162(4) 0.0164(4) 0.0962(3)
Cl7 0.0820(5) 0.0490(4) 0.0946(6) 0.0179(4) 0.0244(4) 0.0247(3)
Cl8 0.1088(7) 0.0858(6) 0.0913(8) 0.0038(6) -0.0099(6) 0.0392(5)
P1 0.0423(3) 0.0397(3) 0.0389(4) 0.0023(3) 0.0059(3) 0.0194(2)
P2 0.0463(3) 0.0372(3) 0.0414(4) 0.0063(3) 0.0060(3) 0.0221(2)
P3 0.0592(3) 0.0583(3) 0.0437(4) 0.0074(3) 0.0099(3) 0.0338(2)
P4 0.0844(4) 0.0526(3) 0.0421(4) 0.0074(3) 0.0095(3) 0.0490(2)
N1 0.0382(8) 0.0393(8) 0.0336(10) 0.0043(8) 0.0079(8) 0.0208(6)
N2 0.0483(10) 0.0337(9) 0.0441(12) 0.0059(8) 0.0058(9) 0.0188(7)
N3 0.0468(9) 0.0370(8) 0.0405(11) 0.0054(8) 0.0046(8) 0.0237(6)
N4 0.0616(10) 0.0435(8) 0.0373(11) 0.0063(8) 0.0085(9) 0.0361(6)
N5 0.0574(11) 0.0460(9) 0.0508(13) 0.0087(9) 0.0068(10) 0.0300(7)
N6 0.0704(11) 0.0438(9) 0.0475(13) 0.0059(9) 0.0012(10) 0.0360(7)
C1 0.0426(10) 0.0400(10) 0.0345(12) 0.0064(9) 0.0156(9) 0.0208(8)
C2 0.0502(11) 0.0414(10) 0.0403(13) 0.0137(10) 0.0172(10) 0.0255(8)
C3 0.0495(11) 0.0575(11) 0.0374(13) 0.0181(10) 0.0129(10) 0.0331(8)
C4 0.0432(11) 0.0444(11) 0.0341(13) 0.0083(10) 0.0069(10) 0.0226(8)
C5 0.0385(10) 0.0461(11) 0.0323(12) 0.0047(10) 0.0094(9) 0.0227(8)
C6 0.0464(11) 0.0551(12) 0.0386(14) 0.0096(11) 0.0062(10) 0.0272(8)
C7 0.0683(14) 0.0620(13) 0.0463(15) 0.0143(12) 0.0158(12) 0.0384(10)
C8 0.0898(15) 0.1033(16) 0.0458(16) 0.0235(13) 0.0243(12) 0.0695(10)
C9 0.0949(15) 0.1331(19) 0.0572(17) 0.0465(14) 0.0368(13) 0.0839(11)
C10 0.0733(17) 0.0975(18) 0.0755(18) 0.0528(14) 0.0318(14) 0.0458(13)
C11 0.0600(14) 0.0665(14) 0.0560(17) 0.0236(12) 0.0131(13) 0.0348(10)
C12 0.0463(12) 0.0458(12) 0.0537(16) -0.0017(12) 0.0108(11) 0.0210(9)
C13 0.0466(15) 0.098(2) 0.059(2) -0.0096(18) 0.0064(14) 0.0229(14)
C14 0.058(2) 0.127(3) 0.072(3) -0.031(2) -0.0015(19) 0.019(2)
C15 0.0469(18) 0.074(2) 0.113(3) -0.022(2) 0.0158(19) 0.0008(17)
C16 0.0636(19) 0.068(2) 0.122(3) 0.019(2) 0.0324(19) 0.0127(16)
C17 0.0538(16) 0.0636(17) 0.070(2) 0.0133(16) 0.0153(14) 0.0168(13)
C18 0.0588(13) 0.0395(11) 0.0475(15) 0.0059(11) 0.0106(12) 0.0240(9)
C19 0.0800(15) 0.0655(13) 0.0609(17) 0.0190(13) 0.0285(13) 0.0463(10)
C20 0.0949(18) 0.0926(19) 0.070(2) 0.0221(16) 0.0422(14) 0.0525(13)
C21 0.104(2) 0.087(2) 0.0595(19) 0.0220(17) 0.0380(16) 0.0352(18)
C22 0.099(2) 0.0724(19) 0.0515(18) 0.0237(15) 0.0150(17) 0.0244(17)
C23 0.0686(17) 0.0646(16) 0.0526(17) 0.0196(13) 0.0097(14) 0.0258(13)
C24 0.0423(11) 0.0389(11) 0.0532(16) 0.0051(11) 0.0078(11) 0.0199(8)
C25 0.0644(14) 0.0495(12) 0.0729(19) 0.0169(13) 0.0204(13) 0.0335(9)
C26 0.0901(17) 0.0480(12) 0.102(3) 0.0185(15) 0.0273(17) 0.0449(10)
C27 0.0857(15) 0.0618(14) 0.111(3) 0.0112(16) 0.0440(15) 0.0482(10)
C28 0.0763(15) 0.0702(17) 0.091(2) 0.0116(16) 0.0434(14) 0.0377(12)
C29 0.0628(14) 0.0443(12) 0.079(2) 0.0148(13) 0.0254(13) 0.0267(10)
C30 0.065(2) 0.142(4) 0.147(4) 0.048(3) -0.010(3) 0.028(2)
C31 0.170(5) 0.095(3) 0.157(5) 0.002(3) -0.055(4) 0.042(3)
C32 0.0989(19) 0.102(2) 0.120(3) 0.018(2) 0.024(2) 0.0703(13)
C33 0.133(3) 0.135(3) 0.169(5) 0.044(3) 0.029(3) 0.085(2)
C34 0.0701(16) 0.0452(13) 0.081(2) 0.0045(14) 0.0058(16) 0.0296(10)
C35 0.095(3) 0.0468(17) 0.153(4) 0.011(2) -0.015(3) 0.0246(16)
C36 0.0660(12) 0.0473(11) 0.0325(13) 0.0082(10) 0.0121(10) 0.0350(8)
C37 0.0623(11) 0.0517(10) 0.0413(13) 0.0175(10) 0.0201(10) 0.0420(7)
C38 0.0560(11) 0.0590(11) 0.0435(14) 0.0156(11) 0.0140(10) 0.0388(8)
C39 0.0605(13) 0.0550(12) 0.0447(15) 0.0138(11) 0.0097(11) 0.0362(9)
C40 0.0643(13) 0.0448(11) 0.0361(14) 0.0066(10) 0.0080(11) 0.0320(8)
C41 0.0587(13) 0.0730(15) 0.0421(15) 0.0060(13) 0.0090(12) 0.0376(10)
C42 0.0770(16) 0.0988(18) 0.0554(18) 0.0259(15) 0.0136(14) 0.0555(12)
C43 0.0848(18) 0.140(2) 0.068(2) 0.0408(18) 0.0265(16) 0.0693(15)
C44 0.105(2) 0.178(3) 0.046(2) 0.011(2) 0.0153(16) 0.0912(16)
C45 0.115(3) 0.109(3) 0.052(2) -0.0068(19) 0.0141(18) 0.0546(18)
C46 0.096(2) 0.0798(19) 0.0514(19) 0.0029(16) 0.0120(16) 0.0400(15)
C47 0.0582(14) 0.0596(15) 0.0449(16) -0.0006(13) 0.0141(12) 0.0250(11)
C48 0.0714(16) 0.100(2) 0.065(2) 0.0163(17) 0.0217(14) 0.0463(13)
C49 0.0631(18) 0.111(3) 0.085(3) 0.012(2) 0.0242(17) 0.0328(17)
C50 0.098(2) 0.090(2) 0.072(2) 0.0185(19) 0.0423(17) 0.0271(19)
C51 0.092(2) 0.093(2) 0.0587(19) 0.0263(17) 0.0278(16) 0.0314(18)
C52 0.0720(18) 0.0805(19) 0.0497(17) 0.0153(15) 0.0132(14) 0.0305(14)
C53 0.0900(15) 0.0546(11) 0.0421(16) 0.0047(11) 0.0083(13) 0.0500(9)
C54 0.0918(18) 0.0654(15) 0.0446(17) 0.0006(13) 0.0076(14) 0.0454(11)
C55 0.123(2) 0.100(2) 0.0525(19) 0.0174(17) 0.0305(17) 0.0598(16)
C56 0.119(2) 0.122(2) 0.0439(18) 0.0215(17) 0.0115(18) 0.0698(17)
C57 0.123(2) 0.144(2) 0.056(2) 0.0183(19) -0.0077(19) 0.0901(15)
C58 0.1091(18) 0.1021(17) 0.0518(18) 0.0207(15) 0.0166(15) 0.0742(12)
C59 0.0981(15) 0.0578(11) 0.0487(16) 0.0139(11) 0.0222(13) 0.0543(9)
C60 0.1046(19) 0.0587(13) 0.0507(17) 0.0162(13) 0.0226(15) 0.0459(11)
C61 0.138(2) 0.0632(15) 0.0558(19) 0.0110(14) 0.0366(17) 0.0525(14)
C62 0.184(3) 0.0640(14) 0.087(2) 0.0193(15) 0.0707(17) 0.0771(13)
C63 0.199(3) 0.0917(15) 0.080(3) 0.0238(17) 0.043(2) 0.1081(13)
C64 0.169(2) 0.0927(13) 0.068(2) 0.0283(14) 0.0413(17) 0.1054(10)
C65 0.1253(15) 0.0865(12) 0.0989(17) -0.0032(12) 0.0108(14) 0.0595(9)
C66 0.1253(15) 0.0865(12) 0.0989(17) -0.0032(12) 0.0108(14) 0.0595(9)
C65' 0.1253(15) 0.0865(12) 0.0989(17) -0.0032(12) 0.0108(14) 0.0595(9)
C66' 0.1253(15) 0.0865(12) 0.0989(17) -0.0032(12) 0.0108(14) 0.0595(9)
C67 0.1253(15) 0.0865(12) 0.0989(17) -0.0032(12) 0.0108(14) 0.0595(9)
C68 0.1253(15) 0.0865(12) 0.0989(17) -0.0032(12) 0.0108(14) 0.0595(9)
C67' 0.1253(15) 0.0865(12) 0.0989(17) -0.0032(12) 0.0108(14) 0.0595(9)
C68' 0.1253(15) 0.0865(12) 0.0989(17) -0.0032(12) 0.0108(14) 0.0595(9)
C69 0.1253(15) 0.0865(12) 0.0989(17) -0.0032(12) 0.0108(14) 0.0595(9)
C70 0.1253(15) 0.0865(12) 0.0989(17) -0.0032(12) 0.0108(14) 0.0595(9)
C69' 0.1253(15) 0.0865(12) 0.0989(17) -0.0032(12) 0.0108(14) 0.0595(9)
C70' 0.1253(15) 0.0865(12) 0.0989(17) -0.0032(12) 0.0108(14) 0.0595(9)

loop_
_atom_type_symbol
_atom_type_description
_atom_type_scat_dispersion_real
_atom_type_scat_dispersion_imag
_atom_type_scat_source
C C 0.0033 0.0016 'International Tables Vol C Tables 4.2.6.8 and 6.1.1.4'
H H 0.0000 0.0000 'International Tables Vol C Tables 4.2.6.8 and 6.1.1.4'
N N 0.0061 0.0033 'International Tables Vol C Tables 4.2.6.8 and 6.1.1.4'
Al Al 0.0645 0.0514 'International Tables Vol C Tables 4.2.6.8 and 6.1.1.4'
P P 0.1023 0.0942 'International Tables Vol C Tables 4.2.6.8 and 6.1.1.4'
Cl Cl 0.1484 0.1585 'International Tables Vol C Tables 4.2.6.8 and 6.1.1.4'
Cr Cr 0.3209 0.6236 'International Tables Vol C Tables 4.2.6.8 and 6.1.1.4'

loop_
_geom_angle_atom_site_label_1
_geom_angle_atom_site_label_2
_geom_angle_atom_site_label_3
_geom_angle
N1 Cr1 Cl2 171.05(7)
N1 Cr1 P2 78.40(5)
Cl2 Cr1 P2 97.36(3)
N1 Cr1 P1 80.86(6)
Cl2 Cr1 P1 99.86(3)
P2 Cr1 P1 149.72(3)
N1 Cr1 Cl1 104.00(7)
Cl2 Cr1 Cl1 84.79(3)
P2 Cr1 Cl1 108.67(3)
P1 Cr1 Cl1 97.58(3)
N4 Cr2 Cl6 177.08(7)
N4 Cr2 P4 77.47(6)
Cl6 Cr2 P4 102.14(4)
N4 Cr2 P3 80.31(6)
Cl6 Cr2 P3 98.55(3)
P4 Cr2 P3 142.61(4)
N4 Cr2 Cl5 98.63(7)
Cl6 Cr2 Cl5 84.28(4)
P4 Cr2 Cl5 101.99(3)
P3 Cr2 Cl5 110.82(4)
C30 Al1 C32 122.4(3)
C30 Al1 Cl1 114.3(2)
C32 Al1 Cl1 109.90(17)
C30 Al1 Cl2 105.1(2)
C32 Al1 Cl2 106.40(16)
Cl1 Al1 Cl2 94.34(6)
N3 Al2 C34 116.95(13)
N3 Al2 Cl4 106.74(8)
C34 Al2 Cl4 111.77(13)
N3 Al2 Cl3 105.49(9)
C34 Al2 Cl3 107.08(12)
Cl4 Al2 Cl3 108.38(6)
C67' Al3 C65' 118.7(4)
C67' Al3 Cl5 122.2(2)
C65' Al3 Cl5 94.5(3)
C67 Al3 Cl5 97.2(2)
C67 Al3 C65 142.9(4)
Cl5 Al3 C65 95.6(2)
C67' Al3 Cl6 110.3(3)
C65' Al3 Cl6 114.2(3)
C67 Al3 Cl6 108.2(3)
Cl5 Al3 Cl6 94.11(7)
C65 Al3 Cl6 105.4(3)
N6 Al4 C69 119.1(3)
N6 Al4 C69' 113.5(2)
N6 Al4 Cl8 107.14(10)
C69 Al4 Cl8 113.8(2)
C69' Al4 Cl8 110.5(3)
N6 Al4 Cl7 104.73(9)
C69 Al4 Cl7 100.6(3)
C69' Al4 Cl7 109.9(3)
Cl8 Al4 Cl7 110.91(8)
Al1 Cl1 Cr1 88.55(5)
Al1 Cl2 Cr1 91.51(5)
Al3 Cl5 Cr2 89.64(5)
Al3 Cl6 Cr2 90.85(6)
N2 P1 C12 103.52(13)
N2 P1 C6 107.82(14)
C12 P1 C6 105.74(13)
N2 P1 Cr1 94.44(8)
C12 P1 Cr1 124.15(11)
C6 P1 Cr1 118.23(9)
N3 P2 C24 105.67(13)
N3 P2 C18 108.06(14)
C24 P2 C18 109.84(14)
N3 P2 Cr1 102.40(7)
C24 P2 Cr1 123.01(8)
C18 P2 Cr1 106.87(8)
N5 P3 C47 104.15(15)
N5 P3 C41 107.59(15)
C47 P3 C41 105.21(13)
N5 P3 Cr2 95.45(8)
C47 P3 Cr2 126.93(11)
C41 P3 Cr2 114.99(11)
N6 P4 C59 104.98(13)
N6 P4 C53 108.62(15)
C59 P4 C53 107.07(15)
N6 P4 Cr2 101.62(9)
C59 P4 Cr2 122.37(12)
C53 P4 Cr2 111.26(8)
C1 N1 C5 118.8(2)
C1 N1 Cr1 118.99(14)
C5 N1 Cr1 121.81(19)
C1 N2 P1 122.68(19)
C5 N3 P2 116.74(15)
C5 N3 Al2 124.23(18)
P2 N3 Al2 119.01(12)
C36 N4 C40 117.9(3)
C36 N4 Cr2 119.40(17)
C40 N4 Cr2 121.63(19)
C36 N5 P3 123.2(2)
C40 N6 P4 116.03(17)
C40 N6 Al4 121.9(2)
P4 N6 Al4 121.89(14)
N1 C1 N2 117.7(2)
N1 C1 C2 123.0(2)
N2 C1 C2 119.3(2)
C3 C2 C1 117.3(3)
C4 C3 C2 121.0(3)
C3 C4 C5 120.2(2)
N1 C5 N3 119.4(2)
N1 C5 C4 119.5(2)
N3 C5 C4 121.05(19)
C11 C6 C7 119.6(3)
C11 C6 P1 119.1(2)
C7 C6 P1 121.1(2)
C8 C7 C6 120.2(3)
C7 C8 C9 119.6(4)
C10 C9 C8 121.7(4)
C9 C10 C11 118.8(3)
C6 C11 C10 120.2(3)
C17 C12 C13 120.6(3)
C17 C12 P1 120.7(2)
C13 C12 P1 118.6(3)
C12 C13 C14 118.4(4)
C15 C14 C13 120.5(4)
C14 C15 C16 120.3(3)
C15 C16 C17 120.4(4)
C12 C17 C16 119.7(4)
C19 C18 C23 118.7(3)
C19 C18 P2 121.4(3)
C23 C18 P2 118.9(3)
C18 C19 C20 119.8(4)
C21 C20 C19 120.9(4)
C20 C21 C22 120.9(4)
C21 C22 C23 119.6(4)
C22 C23 C18 120.0(4)
C29 C24 C25 119.0(3)
C29 C24 P2 116.7(2)
C25 C24 P2 124.2(3)
C26 C25 C24 120.0(3)
C27 C26 C25 120.5(4)
C26 C27 C28 120.8(4)
C29 C28 C27 119.2(4)
C28 C29 C24 120.4(3)
C31 C30 Al1 124.9(5)
C33 C32 Al1 114.9(4)
C35 C34 Al2 113.2(3)
N4 C36 N5 117.2(3)
N4 C36 C37 121.9(2)
N5 C36 C37 120.9(3)
C38 C37 C36 118.2(3)
C37 C38 C39 121.0(3)
C40 C39 C38 119.6(2)
C39 C40 N4 120.7(3)
C39 C40 N6 121.5(2)
N4 C40 N6 117.8(3)
C46 C41 C42 119.9(3)
C46 C41 P3 121.8(3)
C42 C41 P3 118.2(2)
C43 C42 C41 120.1(4)
C44 C43 C42 119.5(4)
C43 C44 C45 121.8(4)
C44 C45 C46 119.6(4)
C41 C46 C45 118.9(4)
C52 C47 C48 119.5(3)
C52 C47 P3 121.9(2)
C48 C47 P3 118.6(3)
C49 C48 C47 118.9(4)
C48 C49 C50 121.0(4)
C51 C50 C49 120.2(4)
C50 C51 C52 120.0(4)
C51 C52 C47 120.5(4)
C58 C53 C54 119.0(3)
C58 C53 P4 118.3(3)
C54 C53 P4 122.3(3)
C53 C54 C55 120.1(4)
C56 C55 C54 120.3(4)
C55 C56 C57 119.6(4)
C58 C57 C56 119.2(4)
C57 C58 C53 121.8(4)
C60 C59 C64 119.1(3)
C60 C59 P4 117.4(3)
C64 C59 P4 123.4(2)
C59 C60 C61 120.2(4)
C62 C61 C60 119.3(4)
C63 C62 C61 120.8(4)
C62 C63 C64 120.9(4)
C63 C64 C59 119.6(4)
C66 C65 Al3 84.7(5)
C66' C65' Al3 122.1(7)
C68 C67 Al3 119.1(5)
C68' C67' Al3 106.3(7)
C70 C69 Al4 117.8(7)
C70' C69' Al4 107.1(6)
C77 C71 C72 120.7(7)
C77 C71 C76 119.2(7)
C72 C71 C76 120.0
C73 C72 C71 120.0
C72 C73 C74 120.0
C75 C74 C73 120.0
C76 C75 C74 120.0
C75 C76 C71 120.0
C84 C78 C79 116.7(5)
C84 C78 C83 123.3(5)
C79 C78 C83 120.0
C80 C79 C78 120.0
C79 C80 C81 120.0
C82 C81 C80 120.0
C81 C82 C83 120.0
C82 C83 C78 120.0

loop_
_geom_bond_atom_site_label_1
_geom_bond_atom_site_label_2
_geom_bond_distance
Cr1 N1 2.073(2)
Cr1 Cl2 2.3741(10)
Cr1 P2 2.4011(7)
Cr1 P1 2.4433(8)
Cr1 Cl1 2.5752(10)
Cr2 N4 2.068(3)
Cr2 Cl6 2.3764(12)
Cr2 P4 2.4128(9)
Cr2 P3 2.4361(9)
Cr2 Cl5 2.5484(11)
Al1 C30 1.930(5)
Al1 C32 1.940(4)
Al1 Cl1 2.2318(17)
Al1 Cl2 2.3223(16)
Al2 N3 1.9336(18)
Al2 C34 1.965(4)
Al2 Cl4 2.1503(14)
Al2 Cl3 2.2076(14)
Al3 C67' 1.906(9)
Al3 C65' 2.048(8)
Al3 C67 2.123(7)
Al3 Cl5 2.190(2)
Al3 C65 2.249(7)
Al3 Cl6 2.3256(18)
Al4 N6 1.919(2)
Al4 C69 1.977(8)
Al4 C69' 1.987(9)
Al4 Cl8 2.1467(17)
Al4 Cl7 2.2091(18)
P1 N2 1.688(3)
P1 C12 1.806(2)
P1 C6 1.810(3)
P2 N3 1.684(2)
P2 C24 1.804(3)
P2 C18 1.812(3)
P3 N5 1.686(3)
P3 C47 1.805(3)
P3 C41 1.808(3)
P4 N6 1.691(3)
P4 C59 1.814(3)
P4 C53 1.830(3)
N1 C1 1.357(3)
N1 C5 1.380(3)
N2 C1 1.382(3)
N3 C5 1.387(3)
N4 C36 1.364(4)
N4 C40 1.384(3)
N5 C36 1.364(3)
N6 C40 1.414(4)
C1 C2 1.393(4)
C2 C3 1.382(3)
C3 C4 1.368(4)
C4 C5 1.398(4)
C6 C11 1.388(4)
C6 C7 1.409(5)
C7 C8 1.368(5)
C8 C9 1.385(5)
C9 C10 1.379(6)
C10 C11 1.398(5)
C12 C17 1.380(5)
C12 C13 1.393(5)
C13 C14 1.413(5)
C14 C15 1.366(7)
C15 C16 1.373(7)
C16 C17 1.389(5)
C18 C19 1.367(5)
C18 C23 1.419(5)
C19 C20 1.403(5)
C20 C21 1.335(6)
C21 C22 1.379(7)
C22 C23 1.379(6)
C24 C29 1.399(5)
C24 C25 1.401(5)
C25 C26 1.376(5)
C26 C27 1.363(6)
C27 C28 1.396(6)
C28 C29 1.380(5)
C30 C31 1.348(8)
C32 C33 1.517(8)
C34 C35 1.499(5)
C36 C37 1.399(4)
C37 C38 1.353(3)
C38 C39 1.382(4)
C39 C40 1.368(5)
C41 C46 1.384(5)
C41 C42 1.396(5)
C42 C43 1.383(5)
C43 C44 1.343(6)
C44 C45 1.384(7)
C45 C46 1.392(6)
C47 C52 1.387(5)
C47 C48 1.395(5)
C48 C49 1.372(6)
C49 C50 1.374(7)
C50 C51 1.365(6)
C51 C52 1.370(5)
C53 C58 1.372(5)
C53 C54 1.393(5)
C54 C55 1.396(5)
C55 C56 1.366(6)
C56 C57 1.415(7)
C57 C58 1.371(6)
C59 C60 1.380(5)
C59 C64 1.386(5)
C60 C61 1.384(5)
C61 C62 1.359(6)
C62 C63 1.354(6)
C63 C64 1.363(5)
C65 C66 1.455(11)
C65' C66' 1.467(9)
C67 C68 1.454(11)
C67' C68' 1.488(10)
C69 C70 1.480(9)
C69' C70' 1.501(10)
C71 C77 1.159(12)
C71 C72 1.3900
C71 C76 1.3900
C72 C73 1.3900
C73 C74 1.3900
C74 C75 1.3900
C75 C76 1.3900
C78 C84 1.354(13)
C78 C79 1.3900
C78 C83 1.3900
C79 C80 1.3900
C80 C81 1.3900
C81 C82 1.3900
C82 C83 1.3900

loop_
_geom_torsion_atom_site_label_1
_geom_torsion_atom_site_label_2
_geom_torsion_atom_site_label_3
_geom_torsion_atom_site_label_4
_geom_torsion
C12 P1 N2 C1 147.4(2)
C6 P1 N2 C1 -100.9(2)
Cr1 P1 N2 C1 20.7(2)
C24 P2 N3 C5 -134.6(2)
C18 P2 N3 C5 107.9(2)
Cr1 P2 N3 C5 -4.7(2)
C24 P2 N3 Al2 47.18(18)
C18 P2 N3 Al2 -70.34(18)
Cr1 P2 N3 Al2 177.05(12)
C47 P3 N5 C36 -143.9(2)
C41 P3 N5 C36 104.8(3)
Cr2 P3 N5 C36 -13.6(3)
C59 P4 N6 C40 142.2(2)
C53 P4 N6 C40 -103.6(2)
Cr2 P4 N6 C40 13.8(2)
C59 P4 N6 Al4 -43.1(2)
C53 P4 N6 Al4 71.20(19)
Cr2 P4 N6 Al4 -171.42(14)
C5 N1 C1 N2 175.7(2)
Cr1 N1 C1 N2 -11.0(3)
C5 N1 C1 C2 -4.8(4)
Cr1 N1 C1 C2 168.5(2)
P1 N2 C1 N1 -10.2(4)
P1 N2 C1 C2 170.3(2)
N1 C1 C2 C3 2.1(4)
N2 C1 C2 C3 -178.4(3)
C1 C2 C3 C4 1.0(4)
C2 C3 C4 C5 -1.3(4)
C1 N1 C5 N3 -175.5(2)
Cr1 N1 C5 N3 11.4(3)
C1 N1 C5 C4 4.3(4)
Cr1 N1 C5 C4 -168.7(2)
P2 N3 C5 N1 -3.0(3)
Al2 N3 C5 N1 175.14(19)
P2 N3 C5 C4 177.2(2)
Al2 N3 C5 C4 -4.7(4)
C3 C4 C5 N1 -1.4(4)
C3 C4 C5 N3 178.4(3)
N2 P1 C6 C11 112.7(2)
C12 P1 C6 C11 -137.1(2)
Cr1 P1 C6 C11 7.3(3)
N2 P1 C6 C7 -61.5(2)
C12 P1 C6 C7 48.8(3)
Cr1 P1 C6 C7 -166.8(2)
C11 C6 C7 C8 -0.8(4)
P1 C6 C7 C8 173.3(2)
C6 C7 C8 C9 0.3(5)
C7 C8 C9 C10 1.5(5)
C8 C9 C10 C11 -2.5(5)
C7 C6 C11 C10 -0.3(4)
P1 C6 C11 C10 -174.5(3)
C9 C10 C11 C6 1.9(5)
N2 P1 C12 C17 -34.8(3)
C6 P1 C12 C17 -148.1(3)
Cr1 P1 C12 C17 70.2(3)
N2 P1 C12 C13 150.6(3)
C6 P1 C12 C13 37.4(4)
Cr1 P1 C12 C13 -104.4(3)
C17 C12 C13 C14 0.7(7)
P1 C12 C13 C14 175.3(4)
C12 C13 C14 C15 0.8(8)
C13 C14 C15 C16 -2.8(9)
C14 C15 C16 C17 3.2(8)
C13 C12 C17 C16 -0.2(6)
P1 C12 C17 C16 -174.7(3)
C15 C16 C17 C12 -1.8(7)
N3 P2 C18 C19 -9.7(3)
C24 P2 C18 C19 -124.5(2)
Cr1 P2 C18 C19 99.8(2)
N3 P2 C18 C23 -178.5(2)
C24 P2 C18 C23 66.7(3)
Cr1 P2 C18 C23 -68.9(2)
C23 C18 C19 C20 0.3(4)
P2 C18 C19 C20 -168.5(2)
C18 C19 C20 C21 -1.3(5)
C19 C20 C21 C22 0.7(6)
C20 C21 C22 C23 0.9(6)
C21 C22 C23 C18 -1.9(5)
C19 C18 C23 C22 1.3(4)
P2 C18 C23 C22 170.4(3)
N3 P2 C24 C29 51.2(2)
C18 P2 C24 C29 167.6(2)
Cr1 P2 C24 C29 -65.4(2)
N3 P2 C24 C25 -131.0(2)
C18 P2 C24 C25 -14.7(3)
Cr1 P2 C24 C25 112.4(2)
C29 C24 C25 C26 1.0(4)
P2 C24 C25 C26 -176.7(2)
C24 C25 C26 C27 -2.1(5)
C25 C26 C27 C28 1.7(5)
C26 C27 C28 C29 -0.2(5)
C27 C28 C29 C24 -0.9(5)
C25 C24 C29 C28 0.5(4)
P2 C24 C29 C28 178.4(2)
C40 N4 C36 N5 -174.1(3)
Cr2 N4 C36 N5 17.2(3)
C40 N4 C36 C37 5.0(4)
Cr2 N4 C36 C37 -163.7(2)
P3 N5 C36 N4 0.7(4)
P3 N5 C36 C37 -178.4(2)
N4 C36 C37 C38 2.0(4)
N5 C36 C37 C38 -178.9(3)
C36 C37 C38 C39 -5.3(4)
C37 C38 C39 C40 1.5(5)
C38 C39 C40 N4 5.7(5)
C38 C39 C40 N6 -174.1(3)
C36 N4 C40 C39 -8.8(4)
Cr2 N4 C40 C39 159.5(2)
C36 N4 C40 N6 171.0(3)
Cr2 N4 C40 N6 -20.6(3)
P4 N6 C40 C39 -179.1(2)
Al4 N6 C40 C39 6.2(4)
P4 N6 C40 N4 1.1(4)
Al4 N6 C40 N4 -173.7(2)
N5 P3 C41 C46 68.4(3)
C47 P3 C41 C46 -42.2(4)
Cr2 P3 C41 C46 173.4(3)
N5 P3 C41 C42 -109.1(3)
C47 P3 C41 C42 140.3(3)
Cr2 P3 C41 C42 -4.1(3)
C46 C41 C42 C43 -1.1(6)
P3 C41 C42 C43 176.5(3)
C41 C42 C43 C44 1.6(6)
C42 C43 C44 C45 -1.6(7)
C43 C44 C45 C46 0.9(7)
C42 C41 C46 C45 0.4(6)
P3 C41 C46 C45 -177.0(3)
C44 C45 C46 C41 -0.3(7)
N5 P3 C47 C52 18.8(3)
C41 P3 C47 C52 131.8(3)
Cr2 P3 C47 C52 -89.4(3)
N5 P3 C47 C48 -163.7(3)
C41 P3 C47 C48 -50.6(3)
Cr2 P3 C47 C48 88.2(3)
C52 C47 C48 C49 1.0(6)
P3 C47 C48 C49 -176.6(3)
C47 C48 C49 C50 -2.4(7)
C48 C49 C50 C51 2.7(7)
C49 C50 C51 C52 -1.6(7)
C50 C51 C52 C47 0.2(6)
C48 C47 C52 C51 0.1(6)
P3 C47 C52 C51 177.7(3)
N6 P4 C53 C58 169.9(2)
C59 P4 C53 C58 -77.2(3)
Cr2 P4 C53 C58 58.8(3)
N6 P4 C53 C54 -3.1(3)
C59 P4 C53 C54 109.7(3)
Cr2 P4 C53 C54 -114.2(2)
C58 C53 C54 C55 3.4(5)
P4 C53 C54 C55 176.4(3)
C53 C54 C55 C56 -1.6(6)
C54 C55 C56 C57 0.1(6)
C55 C56 C57 C58 -0.5(7)
C56 C57 C58 C53 2.3(6)
C54 C53 C58 C57 -3.8(5)
P4 C53 C58 C57 -177.1(3)
N6 P4 C59 C60 -49.4(3)
C53 P4 C59 C60 -164.7(3)
Cr2 P4 C59 C60 65.2(3)
N6 P4 C59 C64 132.4(3)
C53 P4 C59 C64 17.0(4)
Cr2 P4 C59 C64 -113.0(3)
C64 C59 C60 C61 1.2(5)
P4 C59 C60 C61 -177.2(3)
C59 C60 C61 C62 0.0(6)
C60 C61 C62 C63 -1.2(7)
C61 C62 C63 C64 1.1(7)
C62 C63 C64 C59 0.1(7)
C60 C59 C64 C63 -1.2(6)
P4 C59 C64 C63 177.0(3)
C77 C71 C72 C73 177.4(9)
C76 C71 C72 C73 0.0
C71 C72 C73 C74 0.0
C72 C73 C74 C75 0.0
C73 C74 C75 C76 0.0
C74 C75 C76 C71 0.0
C77 C71 C76 C75 -177.4(8)
C72 C71 C76 C75 0.0
C84 C78 C79 C80 179.7(7)
C83 C78 C79 C80 0.0
C78 C79 C80 C81 0.0
C79 C80 C81 C82 0.0
C80 C81 C82 C83 0.0
C81 C82 C83 C78 0.0
C84 C78 C83 C82 -179.7(7)
C79 C78 C83 C82 0.0
